data_2020758
loop_
_publ_author_name
'Wong, Lawrence W.-Y.'
'Kan, Jack W.-H.'
'Sung, Herman H.-Y.'
'Williams, Ian D.'

_publ_section_title
;
 Chiral bis(mandelato)borate salts for resolution <i>via</i> metathesis
 crystallization
;
_journal_coeditor_code FM3050
_journal_issue 8
_journal_name_full 'Acta Crystallographica Section C'
_journal_page_first
;
;
_journal_paper_doi 10.1107/S2053229617009718
_journal_volume 73
_journal_year 2017
_chemical_formula_iupac '[Li (C16 H12 B O6) (H2 O1)]'
_chemical_formula_moiety 'Li +, C16 H12 B O6 -, H2 O1'
_chemical_formula_sum 'C16 H14 B Li O7'
_chemical_formula_weight 336.02
_chemical_name_systematic
;
Poly[[aqua-\m~3~-bis[(<i>R</i>)-mandelato]borato-lithium(I)] monohydrate]
;
_space_group_crystal_system monoclinic
_space_group_IT_number 4
_space_group_name_Hall 'P 2yb'
_space_group_name_H-M_alt 'P 1 21 1'
_symmetry_space_group_name_Hall 'P 2yb'
_symmetry_space_group_name_H-M 'P 1 21 1'
_atom_sites_solution_hydrogens mixed
_atom_sites_solution_primary direct
_audit_creation_method
;
Olex2 1.2
(compiled 2017.03.28 svn.r3405 for OlexSys, GUI svn.r5337)
;
_cell_angle_alpha 90
_cell_angle_beta 93.900(2)
_cell_angle_gamma 90
_cell_formula_units_Z 2
_cell_length_a 6.55920(10)
_cell_length_b 9.1328(2)
_cell_length_c 13.7163(3)
_cell_measurement_reflns_used 4712
_cell_measurement_temperature 173(2)
_cell_measurement_theta_max 71.4507
_cell_measurement_theta_min 4.8072
_cell_volume 819.76(3)
_computing_cell_refinement
;
CrysAlis PRO (Oxford Diffraction, 2009)
;
_computing_data_collection
;
CrysAlis PRO (Oxford Diffraction, 2009)
;
_computing_data_reduction
;
CrysAlis PRO (Oxford Diffraction, 2009)
;
_computing_molecular_graphics
;
OLEX2 (Dolomanov <i>et al.</i>,  2009)
;
_computing_publication_material
;
OLEX2 (Dolomanov <i>et al.</i>,  2009)
;
_computing_structure_refinement
;
SHELXL2014 (Sheldrick, 2015)
;
_computing_structure_solution
;
SHELXS97 (Sheldrick, 2008)
;
_diffrn_ambient_temperature 173.15
_diffrn_detector_area_resol_mean 15.9578
_diffrn_measured_fraction_theta_full 0.997
_diffrn_measured_fraction_theta_max 0.983
_diffrn_measurement_device 'kappa diffractometer'
_diffrn_measurement_device_type 'Oxford Diffraction Xcalibur Sapphire3 Gemini ultra'
_diffrn_measurement_method '\w scans'
_diffrn_radiation_monochromator mirror
_diffrn_radiation_type CuK\a
_diffrn_radiation_wavelength 1.54178
_diffrn_reflns_av_R_equivalents 0.0163
_diffrn_reflns_limit_h_max 7
_diffrn_reflns_limit_h_min -8
_diffrn_reflns_limit_k_max 11
_diffrn_reflns_limit_k_min -11
_diffrn_reflns_limit_l_max 16
_diffrn_reflns_limit_l_min -16
_diffrn_reflns_number 5234
_diffrn_reflns_theta_full 67.500
_diffrn_reflns_theta_max 71.450
_diffrn_reflns_theta_min 5.824
_exptl_absorpt_coefficient_mu 0.884
_exptl_absorpt_correction_T_max 1.00000
_exptl_absorpt_correction_T_min 0.93284
_exptl_absorpt_correction_type multi-scan
_exptl_absorpt_process_details
;
(CrysAlis PRO; Oxford Diffraction, 2009)
;
_exptl_crystal_colour colourless
_exptl_crystal_density_diffrn 1.361
_exptl_crystal_description plate
_exptl_crystal_F_000 348
_exptl_crystal_size_max 0.3
_exptl_crystal_size_mid 0.12
_exptl_crystal_size_min 0.04
_refine_diff_density_max 0.195
_refine_diff_density_min -0.156
_refine_ls_abs_structure_details
;
Flack <i>x</i> determined using 1336 quotients [(I+)-(I-)]/[(I+)+(I-)]
(Parsons <i>et al.</i>,  2013)
;
_refine_ls_abs_structure_Flack 0.00(12)
_refine_ls_extinction_method none
_refine_ls_goodness_of_fit_ref 1.063
_refine_ls_hydrogen_treatment mixed
_refine_ls_matrix_type full
_refine_ls_number_parameters 234
_refine_ls_number_reflns 3072
_refine_ls_number_restraints 1
_refine_ls_restrained_S_all 1.063
_refine_ls_R_factor_all 0.0311
_refine_ls_R_factor_gt 0.0304
_refine_ls_shift/su_max 0.000
_refine_ls_shift/su_mean 0.000
_refine_ls_structure_factor_coef Fsqd
_refine_ls_weighting_details 'w=1/[\s^2^(Fo^2^)+(0.0540P)^2^+0.0790P] where P=(Fo^2^+2Fc^2^)/3'
_refine_ls_weighting_scheme calc
_refine_ls_wR_factor_gt 0.0812
_refine_ls_wR_factor_ref 0.0819
_reflns_number_gt 2973
_reflns_number_total 3072
_reflns_threshold_expression 'I > 2\s(I)'
_cod_data_source_file fm3050sup1.cif
_cod_data_source_block jack323a
_cod_database_code 2020758
_shelx_space_group_comment
;
The symmetry employed for this shelxl refinement is uniquely defined
by the following loop, which should always be used as a source of
symmetry information in preference to the above space-group names.
They are only intended as comments.
;

loop_
_space_group_symop_operation_xyz
'x, y, z'
'-x, y+1/2, -z'

loop_
_atom_site_type_symbol
_atom_site_label
_atom_site_fract_x
_atom_site_fract_y
_atom_site_fract_z
_atom_site_U_iso_or_equiv
_atom_site_adp_type
_atom_site_calc_flag
_atom_site_occupancy
Li Li1 -0.0036(5) 0.4996(4) 0.5805(3) 0.0340(7) Uani d 1
O O1W -0.0466(3) 0.6672(2) 0.66410(17) 0.0483(4) Uani d 1
B B1 0.2474(3) 0.5397(2) 0.41033(16) 0.0273(4) Uani d 1
O O10 0.7637(2) 0.49959(18) 0.48259(11) 0.0352(3) Uani d 1
O O11 0.47179(19) 0.54561(16) 0.39532(10) 0.0297(3) Uani d 1
C C11 0.5786(3) 0.4969(2) 0.47287(14) 0.0269(4) Uani d 1
O O12 0.23557(19) 0.46606(16) 0.50320(10) 0.0284(3) Uani d 1
C C12 0.4344(3) 0.4376(2) 0.54731(14) 0.0266(4) Uani d 1
H H12 0.4544 0.3295 0.5546 0.032 Uiso calc 1
C C13 0.4728(3) 0.5104(2) 0.64566(14) 0.0298(4) Uani d 1
C C14 0.5576(3) 0.4314(3) 0.72492(16) 0.0404(5) Uani d 1
H H14 0.5859 0.3300 0.7183 0.048 Uiso calc 1
C C15 0.6009(4) 0.5016(4) 0.81406(18) 0.0549(7) Uani d 1
H H15 0.6608 0.4484 0.8682 0.066 Uiso calc 1
C C16 0.5567(5) 0.6488(4) 0.82375(19) 0.0569(7) Uani d 1
H H16 0.5875 0.6965 0.8845 0.068 Uiso calc 1
C C17 0.4683(4) 0.7264(3) 0.74596(19) 0.0482(6) Uani d 1
H H17 0.4352 0.8269 0.7534 0.058 Uiso calc 1
C C18 0.4277(3) 0.6577(3) 0.65660(16) 0.0359(5) Uani d 1
H H18 0.3686 0.7117 0.6026 0.043 Uiso calc 1
O O20 -0.0524(2) 0.83500(17) 0.32964(11) 0.0352(3) Uani d 1
O O21 0.1715(2) 0.69350(15) 0.41542(9) 0.0286(3) Uani d 1
C C21 0.0315(3) 0.7180(2) 0.34423(14) 0.0279(4) Uani d 1
O O22 0.1281(2) 0.47416(15) 0.33006(10) 0.0302(3) Uani d 1
C C22 -0.0011(3) 0.5804(2) 0.28236(14) 0.0298(4) Uani d 1
H H22 -0.1467 0.5482 0.2828 0.036 Uiso calc 1
C C23 0.0514(3) 0.6111(3) 0.17801(15) 0.0356(5) Uani d 1
C C24 -0.0785(5) 0.6976(4) 0.1179(2) 0.0590(8) Uani d 1
H H24 -0.2028 0.7329 0.1409 0.071 Uiso calc 1
C C25 -0.0266(6) 0.7324(5) 0.0243(2) 0.0748(10) Uani d 1
H H25 -0.1141 0.7931 -0.0162 0.090 Uiso calc 1
C C26 0.1512(6) 0.6794(5) -0.0101(2) 0.0740(10) Uani d 1
H H26 0.1828 0.6991 -0.0754 0.089 Uiso calc 1
C C27 0.2825(6) 0.5983(5) 0.0499(2) 0.0736(10) Uani d 1
H H27 0.4080 0.5653 0.0269 0.088 Uiso calc 1
C C28 0.2332(5) 0.5637(3) 0.14472(19) 0.0528(7) Uani d 1
H H28 0.3251 0.5075 0.1861 0.063 Uiso calc 1
H H1WA -0.070(6) 0.759(6) 0.647(3) 0.077(12) Uiso d 1
H H1WB -0.135(12) 0.650(9) 0.705(5) 0.18(3) Uiso d 1

loop_
_atom_site_aniso_label
_atom_site_aniso_U_11
_atom_site_aniso_U_22
_atom_site_aniso_U_33
_atom_site_aniso_U_12
_atom_site_aniso_U_13
_atom_site_aniso_U_23
Li1 0.0258(15) 0.0407(19) 0.0357(17) 0.0001(14) 0.0036(13) 0.0032(15)
O1W 0.0363(9) 0.0363(9) 0.0728(12) 0.0001(7) 0.0086(8) -0.0037(8)
B1 0.0232(10) 0.0296(11) 0.0290(10) 0.0000(8) 0.0021(8) -0.0004(8)
O10 0.0215(6) 0.0454(9) 0.0390(8) 0.0023(6) 0.0045(5) 0.0047(7)
O11 0.0236(7) 0.0372(8) 0.0285(7) 0.0007(5) 0.0033(5) 0.0042(6)
C11 0.0242(9) 0.0274(9) 0.0295(9) 0.0018(7) 0.0041(7) -0.0002(7)
O12 0.0192(6) 0.0362(7) 0.0297(6) -0.0009(5) 0.0004(5) 0.0052(5)
C12 0.0191(9) 0.0302(10) 0.0306(9) 0.0009(7) 0.0018(7) 0.0045(7)
C13 0.0194(8) 0.0399(11) 0.0303(10) -0.0015(7) 0.0041(7) 0.0030(8)
C14 0.0337(11) 0.0543(14) 0.0331(10) 0.0034(9) 0.0019(8) 0.0072(10)
C15 0.0480(14) 0.085(2) 0.0305(12) -0.0026(14) -0.0041(10) 0.0072(12)
C16 0.0537(15) 0.080(2) 0.0369(13) -0.0147(14) 0.0029(11) -0.0148(13)
C17 0.0443(13) 0.0515(14) 0.0495(13) -0.0113(12) 0.0097(10) -0.0141(12)
C18 0.0303(10) 0.0405(12) 0.0371(11) -0.0056(9) 0.0034(8) -0.0021(9)
O20 0.0321(7) 0.0365(8) 0.0365(8) 0.0091(6) -0.0005(6) -0.0037(6)
O21 0.0263(7) 0.0298(8) 0.0290(6) 0.0013(5) -0.0029(5) -0.0023(5)
C21 0.0230(9) 0.0325(10) 0.0283(8) 0.0016(7) 0.0023(7) -0.0008(8)
O22 0.0319(7) 0.0271(7) 0.0307(7) 0.0020(6) -0.0035(5) -0.0028(5)
C22 0.0261(9) 0.0312(10) 0.0313(10) 0.0017(7) -0.0036(7) -0.0031(8)
C23 0.0389(11) 0.0395(11) 0.0275(9) -0.0013(8) -0.0050(8) -0.0065(8)
C24 0.0480(14) 0.087(2) 0.0405(13) 0.0131(14) -0.0109(11) 0.0067(13)
C25 0.078(2) 0.102(3) 0.0411(14) 0.008(2) -0.0206(14) 0.0172(17)
C26 0.093(3) 0.098(3) 0.0311(12) 0.001(2) 0.0051(14) 0.0040(15)
C27 0.089(2) 0.087(2) 0.0475(15) 0.024(2) 0.0276(16) 0.0083(16)
C28 0.0613(16) 0.0580(16) 0.0400(13) 0.0195(13) 0.0109(11) 0.0050(11)

loop_
_atom_type_symbol
_atom_type_description
_atom_type_scat_dispersion_real
_atom_type_scat_dispersion_imag
_atom_type_scat_source
C C 0.0181 0.0091 'International Tables Vol C Tables 4.2.6.8 and 6.1.1.4'
H H 0.0000 0.0000 'International Tables Vol C Tables 4.2.6.8 and 6.1.1.4'
Li Li 0.0008 0.0003 'International Tables Vol C Tables 4.2.6.8 and 6.1.1.4'
B B 0.0090 0.0039 'International Tables Vol C Tables 4.2.6.8 and 6.1.1.4'
O O 0.0492 0.0322 'International Tables Vol C Tables 4.2.6.8 and 6.1.1.4'

loop_
_geom_angle_atom_site_label_1
_geom_angle_atom_site_label_2
_geom_angle_atom_site_label_3
_geom_angle_site_symmetry_1
_geom_angle_site_symmetry_3
_geom_angle
O1W Li1 O10 . 1_455 105.43(18)
O1W Li1 O12 . . 126.2(2)
O1W Li1 O20 . 2_546 105.10(18)
O1W Li1 C21 . 2_546 119.51(17)
O10 Li1 O12 1_455 . 104.00(17)
O10 Li1 C21 1_455 2_546 100.72(16)
O12 Li1 C21 . 2_546 97.49(15)
O20 Li1 O10 2_546 1_455 122.2(2)
O20 Li1 O12 2_546 . 95.56(17)
O20 Li1 C21 2_546 2_546 22.04(8)
Li1 O1W H1WA . . 129(3)
Li1 O1W H1WB . . 112(6)
H1WA O1W H1WB . . 104(6)
O12 B1 O11 . . 104.45(15)
O12 B1 O21 . . 110.95(16)
O21 B1 O11 . . 107.79(15)
O22 B1 O11 . . 113.46(16)
O22 B1 O12 . . 114.96(17)
O22 B1 O21 . . 105.15(15)
C11 O10 Li1 . 1_655 143.27(17)
C11 O11 B1 . . 110.58(14)
O10 C11 O11 . . 123.94(18)
O10 C11 C12 . . 126.22(18)
O11 C11 C12 . . 109.84(15)
B1 O12 Li1 . . 119.50(15)
C12 O12 Li1 . . 122.55(15)
C12 O12 B1 . . 110.87(14)
C11 C12 H12 . . 109.4
O12 C12 C11 . . 103.93(14)
O12 C12 H12 . . 109.4
O12 C12 C13 . . 113.06(16)
C13 C12 C11 . . 111.45(16)
C13 C12 H12 . . 109.4
C14 C13 C12 . . 120.3(2)
C18 C13 C12 . . 119.98(18)
C18 C13 C14 . . 119.7(2)
C13 C14 H14 . . 120.2
C13 C14 C15 . . 119.7(3)
C15 C14 H14 . . 120.2
C14 C15 H15 . . 120.0
C16 C15 C14 . . 120.0(3)
C16 C15 H15 . . 120.0
C15 C16 H16 . . 119.8
C17 C16 C15 . . 120.4(2)
C17 C16 H16 . . 119.8
C16 C17 H17 . . 120.1
C16 C17 C18 . . 119.9(3)
C18 C17 H17 . . 120.1
C13 C18 H18 . . 119.8
C17 C18 C13 . . 120.3(2)
C17 C18 H18 . . 119.8
C21 O20 Li1 . 2_556 120.54(17)
C21 O21 B1 . . 110.11(15)
O20 C21 Li1 . 2_556 37.42(12)
O20 C21 O21 . . 123.99(19)
O20 C21 C22 . . 126.19(17)
O21 C21 Li1 . 2_556 86.65(13)
O21 C21 C22 . . 109.78(17)
C22 C21 Li1 . 2_556 163.57(15)
C22 O22 B1 . . 110.23(15)
C21 C22 H22 . . 109.7
O22 C22 C21 . . 104.51(15)
O22 C22 H22 . . 109.7
O22 C22 C23 . . 113.21(17)
C23 C22 C21 . . 109.89(18)
C23 C22 H22 . . 109.7
C24 C23 C22 . . 119.6(2)
C28 C23 C22 . . 120.7(2)
C28 C23 C24 . . 119.5(2)
C23 C24 H24 . . 120.0
C25 C24 C23 . . 120.0(3)
C25 C24 H24 . . 120.0
C24 C25 H25 . . 119.9
C26 C25 C24 . . 120.3(3)
C26 C25 H25 . . 119.9
C25 C26 H26 . . 120.1
C27 C26 C25 . . 119.9(3)
C27 C26 H26 . . 120.1
C26 C27 H27 . . 119.8
C26 C27 C28 . . 120.4(3)
C28 C27 H27 . . 119.8
C23 C28 C27 . . 119.9(3)
C23 C28 H28 . . 120.1
C27 C28 H28 . . 120.1

loop_
_geom_bond_atom_site_label_1
_geom_bond_atom_site_label_2
_geom_bond_site_symmetry_2
_geom_bond_distance
Li1 O1W . 1.945(4)
Li1 O10 1_455 1.963(4)
Li1 O12 . 1.976(4)
Li1 O20 2_546 1.963(4)
Li1 C21 2_546 2.783(4)
O1W H1WA . 0.88(5)
O1W H1WB . 0.84(8)
B1 O11 . 1.501(2)
B1 O12 . 1.447(3)
B1 O21 . 1.494(3)
B1 O22 . 1.437(3)
O10 Li1 1_655 1.963(4)
O10 C11 . 1.212(2)
O11 C11 . 1.311(2)
C11 C12 . 1.537(2)
O12 C12 . 1.424(2)
C12 H12 . 1.0000
C12 C13 . 1.510(3)
C13 C14 . 1.389(3)
C13 C18 . 1.388(3)
C14 H14 . 0.9500
C14 C15 . 1.392(4)
C15 H15 . 0.9500
C15 C16 . 1.384(5)
C16 H16 . 0.9500
C16 C17 . 1.376(4)
C17 H17 . 0.9500
C17 C18 . 1.387(3)
C18 H18 . 0.9500
O20 Li1 2_556 1.963(4)
O20 C21 . 1.212(3)
O21 C21 . 1.313(2)
C21 Li1 2_556 2.783(4)
C21 C22 . 1.523(3)
O22 C22 . 1.419(2)
C22 H22 . 1.0000
C22 C23 . 1.521(3)
C23 C24 . 1.391(4)
C23 C28 . 1.376(4)
C24 H24 . 0.9500
C24 C25 . 1.387(4)
C25 H25 . 0.9500
C25 C26 . 1.375(6)
C26 H26 . 0.9500
C26 C27 . 1.368(5)
C27 H27 . 0.9500
C27 C28 . 1.398(4)
C28 H28 . 0.9500

loop_
_geom_hbond_atom_site_label_D
_geom_hbond_atom_site_label_H
_geom_hbond_atom_site_label_A
_geom_hbond_site_symmetry_A
_geom_hbond_distance_DH
_geom_hbond_distance_HA
_geom_hbond_distance_DA
_geom_hbond_angle_DHA
O1W H1WA O22 2_556 0.88(5) 2.03(5) 2.856(2) 156(4)

loop_
_geom_torsion_atom_site_label_1
_geom_torsion_atom_site_label_2
_geom_torsion_atom_site_label_3
_geom_torsion_atom_site_label_4
_geom_torsion_site_symmetry_1
_geom_torsion_site_symmetry_4
_geom_torsion
Li1 O10 C11 O11 1_655 . 156.5(3)
Li1 O10 C11 C12 1_655 . -23.4(4)
Li1 O12 C12 C11 . . -151.52(18)
Li1 O12 C12 C13 . . -30.5(3)
Li1 O20 C21 O21 2_556 . -4.1(3)
Li1 O20 C21 C22 2_556 . 178.40(19)
Li1 C21 C22 O22 2_556 . -175.7(5)
Li1 C21 C22 C23 2_556 . 62.5(6)
B1 O11 C11 O10 . . -174.60(19)
B1 O11 C11 C12 . . 5.4(2)
B1 O12 C12 C11 . . -1.2(2)
B1 O12 C12 C13 . . 119.77(18)
B1 O21 C21 Li1 . 2_556 179.38(14)
B1 O21 C21 O20 . . -178.10(19)
B1 O21 C21 C22 . . -0.3(2)
B1 O22 C22 C21 . . -4.8(2)
B1 O22 C22 C23 . . 114.80(18)
O10 C11 C12 O12 . . 177.3(2)
O10 C11 C12 C13 . . 55.2(3)
O11 B1 O12 Li1 . . 155.47(17)
O11 B1 O12 C12 . . 4.2(2)
O11 B1 O21 C21 . . 118.71(16)
O11 B1 O22 C22 . . -112.89(18)
O11 C11 C12 O12 . . -2.7(2)
O11 C11 C12 C13 . . -124.75(17)
C11 C12 C13 C14 . . -110.9(2)
C11 C12 C13 C18 . . 67.6(2)
O12 B1 O11 C11 . . -6.0(2)
O12 B1 O21 C21 . . -127.50(16)
O12 B1 O22 C22 . . 126.98(17)
O12 C12 C13 C14 . . 132.4(2)
O12 C12 C13 C18 . . -49.0(2)
C12 C13 C14 C15 . . 177.0(2)
C12 C13 C18 C17 . . -178.0(2)
C13 C14 C15 C16 . . 1.0(4)
C14 C13 C18 C17 . . 0.5(3)
C14 C15 C16 C17 . . 0.6(4)
C15 C16 C17 C18 . . -1.5(4)
C16 C17 C18 C13 . . 1.0(4)
C18 C13 C14 C15 . . -1.5(3)
O20 C21 C22 O22 . . -179.14(19)
O20 C21 C22 C23 . . 59.1(3)
O21 B1 O11 C11 . . 112.09(17)
O21 B1 O12 Li1 . . 39.6(2)
O21 B1 O12 C12 . . -111.73(17)
O21 B1 O22 C22 . . 4.7(2)
O21 C21 C22 O22 . . 3.1(2)
O21 C21 C22 C23 . . -118.67(17)
C21 C22 C23 C24 . . -72.2(3)
C21 C22 C23 C28 . . 102.8(3)
O22 B1 O11 C11 . . -131.91(17)
O22 B1 O12 Li1 . . -79.5(2)
O22 B1 O12 C12 . . 129.14(17)
O22 B1 O21 C21 . . -2.6(2)
O22 C22 C23 C24 . . 171.3(2)
O22 C22 C23 C28 . . -13.6(3)
C22 C23 C24 C25 . . 176.7(3)
C22 C23 C28 C27 . . -177.3(3)
C23 C24 C25 C26 . . 1.3(6)
C24 C23 C28 C27 . . -2.3(5)
C24 C25 C26 C27 . . -3.4(7)
C25 C26 C27 C28 . . 2.7(7)
C26 C27 C28 C23 . . 0.1(6)
C28 C23 C24 C25 . . 1.6(5)

_cod_database_fobs_code 2020758
